data_7120312
loop_
_publ_author_name
'Mukherjee, Chandan'
'Paul, Ganesh Chandra'
'Ghorai, Samir'

_publ_section_title
;
 Monoradical-Containing Four-Coordinate Co(III) Complexes: Homolytic S-S,
 Se-Se Bond Cleavage and Catalytic Isocyanate to Urea Conversion Under
 Sunlight
;
_journal_name_full 'Chem. Commun.'
_journal_paper_doi 10.1039/C7CC03486E
_journal_year 2017
_chemical_compound_source Synthesis
_chemical_formula_moiety 'C42 H54 Cl Co N2 O2'
_chemical_formula_sum 'C42 H54 Cl Co N2 O2'
_chemical_formula_weight 713.25
_chemical_name_systematic Unknown
_space_group_IT_number 78
_symmetry_cell_setting tetragonal
_symmetry_Int_Tables_number 78
_symmetry_space_group_name_Hall 'P 4cw'
_symmetry_space_group_name_H-M 'P 43'
_atom_sites_solution_hydrogens geom
_atom_sites_solution_primary direct
_atom_sites_solution_secondary difmap
_audit_creation_method SHELXL-97
_audit_update_record
;
2017-06-12 deposited with the CCDC.
2017-06-20 downloaded from the CCDC.
;
_cell_angle_alpha 90.00
_cell_angle_beta 90.00
_cell_angle_gamma 90.00
_cell_formula_units_Z 4
_cell_length_a 15.3395(2)
_cell_length_b 15.3395(2)
_cell_length_c 16.7305(6)
_cell_measurement_reflns_used 10013
_cell_measurement_temperature 293(2)
_cell_measurement_theta_max 24.99
_cell_measurement_theta_min 2.92
_cell_volume 3936.69(16)
_computing_cell_refinement 'CrysAlisPro, Agilent Technologies'
_computing_data_collection 'CrysAlisPro, Agilent Technologies'
_computing_data_reduction 'CrysAlisPro, Agilent Technologies'
_computing_molecular_graphics 'Bruker SHELXTL'
_computing_publication_material 'Bruker SHELXTL'
_computing_structure_refinement 'SHELXL-97 (Sheldrick, 1997)'
_computing_structure_solution 'SHELXS-97 (Sheldrick, 1990)'
_diffrn_ambient_temperature 293(2)
_diffrn_measured_fraction_theta_full 0.998
_diffrn_measured_fraction_theta_max 0.998
_diffrn_measurement_device_type 'SuperNova, Single source at offset), Eos'
_diffrn_measurement_method 'phi and omega scans'
_diffrn_radiation_monochromator graphite
_diffrn_radiation_probe x-ray
_diffrn_radiation_type MoK\a
_diffrn_radiation_wavelength 0.71073
_diffrn_reflns_av_R_equivalents 0.0241
_diffrn_reflns_av_sigmaI/netI 0.0503
_diffrn_reflns_limit_h_max 14
_diffrn_reflns_limit_h_min -18
_diffrn_reflns_limit_k_max 18
_diffrn_reflns_limit_k_min -17
_diffrn_reflns_limit_l_max 19
_diffrn_reflns_limit_l_min -19
_diffrn_reflns_number 8776
_diffrn_reflns_theta_full 24.99
_diffrn_reflns_theta_max 24.99
_diffrn_reflns_theta_min 2.92
_diffrn_source 'fine-focus sealed tube'
_exptl_absorpt_coefficient_mu 0.539
_exptl_absorpt_correction_T_max 0.948
_exptl_absorpt_correction_T_min 0.902
_exptl_absorpt_correction_type multi-scan
_exptl_absorpt_process_details SADABS
_exptl_crystal_colour Blue
_exptl_crystal_density_diffrn 1.203
_exptl_crystal_density_method 'not measured'
_exptl_crystal_description Needle
_exptl_crystal_F_000 1520
_exptl_crystal_recrystallization_method "'Dichloromethane and acetonitrile solvent mixtur"
_exptl_crystal_size_max 0.22
_exptl_crystal_size_mid 0.16
_exptl_crystal_size_min 0.10
_refine_diff_density_max 0.239
_refine_diff_density_min -0.253
_refine_diff_density_rms 0.041
_refine_ls_abs_structure_details 'Flack H D (1983), Acta Cryst. A39, 876-881'
_refine_ls_abs_structure_Flack -0.019(16)
_refine_ls_extinction_method none
_refine_ls_goodness_of_fit_ref 1.043
_refine_ls_hydrogen_treatment mixed
_refine_ls_matrix_type full
_refine_ls_number_parameters 447
_refine_ls_number_reflns 5755
_refine_ls_number_restraints 1
_refine_ls_restrained_S_all 1.043
_refine_ls_R_factor_all 0.0542
_refine_ls_R_factor_gt 0.0448
_refine_ls_shift/su_max 0.045
_refine_ls_shift/su_mean 0.001
_refine_ls_structure_factor_coef Fsqd
_refine_ls_weighting_details 'calc w=1/[\s^2^(Fo^2^)+(0.0569P)^2^+0.0000P] where P=(Fo^2^+2Fc^2^)/3'
_refine_ls_weighting_scheme calc
_refine_ls_wR_factor_gt 0.1046
_refine_ls_wR_factor_ref 0.1135
_reflns_number_gt 5000
_reflns_number_total 6902
_reflns_threshold_expression >2sigma(I)
_cod_data_source_file c7cc03486e2.cif
_cod_data_source_block cm23
_cod_database_code 7120312

loop_
_symmetry_equiv_pos_as_xyz
'x, y, z'
'-y, x, z+3/4'
'-x, -y, z+1/2'
'y, -x, z+1/4'

loop_
_atom_site_label
_atom_site_type_symbol
_atom_site_fract_x
_atom_site_fract_y
_atom_site_fract_z
_atom_site_U_iso_or_equiv
_atom_site_adp_type
_atom_site_occupancy
_atom_site_symmetry_multiplicity
_atom_site_calc_flag
_atom_site_refinement_flags
Co1 Co 0.17068(3) 0.39070(3) 0.41556(4) 0.04320(16) Uani 1 1 d .
O2 O 0.17738(15) 0.27398(15) 0.44682(19) 0.0502(7) Uani 1 1 d .
C9 C 0.4413(3) 0.2257(3) 0.3715(4) 0.0694(14) Uani 1 1 d .
H9 H 0.4604 0.1938 0.3276 0.083 Uiso 1 1 calc R
O1 O 0.16814(13) 0.51240(14) 0.40740(19) 0.0412(6) Uani 1 1 d .
C10 C 0.4696(3) 0.2061(3) 0.4471(4) 0.0711(15) Uani 1 1 d .
H10 H 0.5107 0.1621 0.4537 0.085 Uiso 1 1 calc R
C16 C 0.1234(3) 0.6680(3) 0.2998(3) 0.0588(12) Uani 1 1 d .
H16A H 0.1576 0.6656 0.2519 0.088 Uiso 1 1 calc R
H16B H 0.0756 0.7075 0.2924 0.088 Uiso 1 1 calc R
H16C H 0.1013 0.6109 0.3119 0.088 Uiso 1 1 calc R
C5 C 0.4171(2) 0.6051(2) 0.3769(2) 0.0388(8) Uani 1 1 d .
C31 C -0.1035(4) 0.6009(3) 0.4576(5) 0.0885(19) Uani 1 1 d .
H31 H -0.1372 0.6513 0.4571 0.106 Uiso 1 1 calc R
C32 C -0.0772(3) 0.5670(3) 0.5295(4) 0.0802(17) Uani 1 1 d .
H32 H -0.0931 0.5941 0.5770 0.096 Uiso 1 1 calc R
N1 N 0.29032(17) 0.40688(17) 0.4179(2) 0.0429(8) Uani 1 1 d .
C14 C 0.1804(2) 0.6998(2) 0.3692(3) 0.0434(10) Uani 1 1 d .
C24 C 0.0901(2) 0.1502(2) 0.4845(2) 0.0434(10) Uani 1 1 d .
C25 C 0.0074(2) 0.1281(2) 0.5079(3) 0.0474(10) Uani 1 1 d .
H25 H -0.0031 0.0699 0.5202 0.057 Uiso 1 1 calc R
C39 C -0.1544(3) 0.1516(3) 0.5397(3) 0.0594(13) Uani 1 1 d .
C15 C 0.1285(3) 0.7029(3) 0.4462(3) 0.0635(13) Uani 1 1 d .
H15A H 0.0799 0.7417 0.4399 0.095 Uiso 1 1 calc R
H15B H 0.1651 0.7235 0.4888 0.095 Uiso 1 1 calc R
H15C H 0.1076 0.6455 0.4589 0.095 Uiso 1 1 calc R
C12 C 0.3788(3) 0.3172(3) 0.5043(3) 0.0534(11) Uani 1 1 d .
N2 N 0.05744(18) 0.38222(18) 0.4543(2) 0.0416(8) Uani 1 1 d .
C27 C -0.0508(2) 0.2734(2) 0.4988(3) 0.0464(10) Uani 1 1 d .
H27 H -0.0960 0.3135 0.5036 0.056 Uiso 1 1 calc R
C3 C 0.2578(2) 0.6379(2) 0.3789(2) 0.0371(8) Uani 1 1 d .
C11 C 0.4395(3) 0.2493(3) 0.5132(4) 0.0671(13) Uani 1 1 d .
H11 H 0.4591 0.2337 0.5638 0.081 Uiso 1 1 calc R
C26 C -0.0646(2) 0.1878(2) 0.5152(3) 0.0450(10) Uani 1 1 d .
C6 C 0.4031(2) 0.5198(2) 0.3924(2) 0.0413(9) Uani 1 1 d .
H6 H 0.4499 0.4816 0.3962 0.050 Uiso 1 1 calc R
C33 C -0.0254(3) 0.4903(3) 0.5307(4) 0.0639(13) Uani 1 1 d .
C4 C 0.3432(2) 0.6624(2) 0.3714(2) 0.0386(9) Uani 1 1 d .
H4 H 0.3544 0.7210 0.3618 0.046 Uiso 1 1 calc R
C7 C 0.3539(2) 0.3391(2) 0.4279(3) 0.0445(11) Uani 1 1 d .
C42 C -0.1457(4) 0.1047(4) 0.6204(4) 0.095(2) Uani 1 1 d .
H42A H -0.2023 0.0869 0.6387 0.143 Uiso 1 1 calc R
H42B H -0.1201 0.1436 0.6588 0.143 Uiso 1 1 calc R
H42C H -0.1092 0.0544 0.6143 0.143 Uiso 1 1 calc R
C30 C -0.0823(3) 0.5637(3) 0.3884(4) 0.0821(17) Uani 1 1 d .
H30 H -0.1028 0.5877 0.3410 0.099 Uiso 1 1 calc R
C36 C 0.1992(3) 0.0828(3) 0.3932(3) 0.0783(16) Uani 1 1 d .
H36A H 0.2122 0.1413 0.3764 0.117 Uiso 1 1 calc R
H36B H 0.1559 0.0583 0.3584 0.117 Uiso 1 1 calc R
H36C H 0.2512 0.0481 0.3909 0.117 Uiso 1 1 calc R
C8 C 0.3830(3) 0.2948(3) 0.3623(3) 0.0581(12) Uani 1 1 d .
H8 H 0.3641 0.3107 0.3115 0.070 Uiso 1 1 calc R
C1 C 0.3170(2) 0.4887(2) 0.4026(2) 0.0361(8) Uani 1 1 d .
C37 C 0.2386(3) 0.1094(3) 0.5340(3) 0.0758(15) Uani 1 1 d .
H37A H 0.2171 0.1110 0.5879 0.114 Uiso 1 1 calc R
H37B H 0.2604 0.1659 0.5195 0.114 Uiso 1 1 calc R
H37C H 0.2846 0.0672 0.5302 0.114 Uiso 1 1 calc R
C41 C -0.1863(4) 0.0885(4) 0.4761(4) 0.108(2) Uani 1 1 d .
H41A H -0.2431 0.0673 0.4904 0.162 Uiso 1 1 calc R
H41B H -0.1465 0.0404 0.4722 0.162 Uiso 1 1 calc R
H41C H -0.1895 0.1180 0.4256 0.162 Uiso 1 1 calc R
C17 C 0.2098(3) 0.7920(2) 0.3494(3) 0.0656(14) Uani 1 1 d .
H17A H 0.2461 0.8136 0.3917 0.098 Uiso 1 1 calc R
H17B H 0.1597 0.8290 0.3438 0.098 Uiso 1 1 calc R
H17C H 0.2422 0.7916 0.3003 0.098 Uiso 1 1 calc R
C34 C 0.0022(3) 0.4518(4) 0.6076(4) 0.0870(17) Uani 1 1 d .
H34A H 0.0551 0.4194 0.6000 0.131 Uiso 1 1 calc R
H34B H -0.0426 0.4135 0.6270 0.131 Uiso 1 1 calc R
H34C H 0.0121 0.4975 0.6458 0.131 Uiso 1 1 calc R
C28 C -0.0024(2) 0.4553(2) 0.4590(3) 0.0516(11) Uani 1 1 d .
C35 C 0.1649(3) 0.0842(2) 0.4778(3) 0.0503(11) Uani 1 1 d .
C22 C 0.0325(2) 0.3006(2) 0.4745(3) 0.0418(9) Uani 1 1 d .
C23 C 0.1034(2) 0.2404(2) 0.4679(2) 0.0401(9) Uani 1 1 d .
C38 C 0.1344(4) -0.0076(3) 0.5014(4) 0.094(2) Uani 1 1 d .
H38A H 0.0900 -0.0267 0.4649 0.141 Uiso 1 1 calc R
H38B H 0.1111 -0.0063 0.5547 0.141 Uiso 1 1 calc R
H38C H 0.1829 -0.0471 0.4994 0.141 Uiso 1 1 calc R
C2 C 0.2436(2) 0.5473(2) 0.3955(2) 0.0355(8) Uani 1 1 d .
C13 C 0.3420(3) 0.3611(4) 0.5767(3) 0.0797(15) Uani 1 1 d .
H13A H 0.2800 0.3533 0.5779 0.119 Uiso 1 1 calc R
H13B H 0.3553 0.4223 0.5748 0.119 Uiso 1 1 calc R
H13C H 0.3673 0.3361 0.6239 0.119 Uiso 1 1 calc R
C40 C -0.2214(3) 0.2242(3) 0.5485(5) 0.096(2) Uani 1 1 d .
H40A H -0.2010 0.2659 0.5870 0.144 Uiso 1 1 calc R
H40B H -0.2758 0.2000 0.5663 0.144 Uiso 1 1 calc R
H40C H -0.2296 0.2525 0.4979 0.144 Uiso 1 1 calc R
C29 C -0.0311(3) 0.4911(3) 0.3859(3) 0.0618(14) Uani 1 1 d .
H29 H -0.0156 0.4659 0.3374 0.074 Uiso 1 1 calc R
Cl1 Cl 0.14712(9) 0.36451(9) 0.28346(9) 0.0779(4) Uani 1 1 d .
C18 C 0.5081(2) 0.6439(2) 0.3617(3) 0.0438(10) Uani 1 1 d .
C21 C 0.5750(3) 0.5730(3) 0.3468(6) 0.126(3) Uani 1 1 d .
H21A H 0.5779 0.5353 0.3925 0.188 Uiso 1 1 calc R
H21B H 0.6311 0.5991 0.3378 0.188 Uiso 1 1 calc R
H21C H 0.5584 0.5398 0.3007 0.188 Uiso 1 1 calc R
C20 C 0.5336(3) 0.6953(5) 0.4344(4) 0.120(3) Uani 1 1 d .
H20A H 0.4893 0.7377 0.4459 0.179 Uiso 1 1 calc R
H20B H 0.5880 0.7244 0.4247 0.179 Uiso 1 1 calc R
H20C H 0.5398 0.6566 0.4792 0.179 Uiso 1 1 calc R
C19 C 0.5089(3) 0.7021(4) 0.2899(4) 0.0889(18) Uani 1 1 d .
H19A H 0.5672 0.7225 0.2806 0.133 Uiso 1 1 calc R
H19B H 0.4711 0.7509 0.2990 0.133 Uiso 1 1 calc R
H19C H 0.4890 0.6700 0.2441 0.133 Uiso 1 1 calc R

loop_
_atom_site_aniso_label
_atom_site_aniso_U_11
_atom_site_aniso_U_22
_atom_site_aniso_U_33
_atom_site_aniso_U_23
_atom_site_aniso_U_13
_atom_site_aniso_U_12
Co1 0.0308(2) 0.0309(2) 0.0679(4) 0.0073(3) 0.0062(3) -0.00188(18)
O2 0.0377(13) 0.0358(13) 0.077(2) 0.0144(14) 0.0078(14) -0.0006(10)
C9 0.068(3) 0.060(3) 0.080(4) -0.003(3) 0.015(3) 0.021(2)
O1 0.0291(11) 0.0336(11) 0.0609(17) 0.0037(13) 0.0019(14) 0.0008(9)
C10 0.062(3) 0.060(3) 0.091(4) 0.001(3) -0.005(3) 0.023(2)
C16 0.049(2) 0.055(2) 0.073(3) 0.008(2) -0.013(2) 0.0097(19)
C5 0.0331(17) 0.0385(19) 0.045(2) 0.0011(18) 0.0018(18) -0.0028(14)
C31 0.076(4) 0.061(3) 0.129(6) 0.002(4) 0.024(4) 0.013(3)
C32 0.059(3) 0.071(3) 0.110(5) -0.016(4) 0.033(3) 0.003(2)
N1 0.0363(14) 0.0306(14) 0.062(2) 0.0089(18) 0.0063(17) -0.0014(11)
C14 0.0353(19) 0.0341(19) 0.061(3) 0.0064(19) 0.005(2) 0.0023(15)
C24 0.049(2) 0.0343(19) 0.047(2) 0.0054(19) 0.0066(19) -0.0019(16)
C25 0.053(2) 0.0320(19) 0.057(3) 0.004(2) 0.010(2) -0.0082(16)
C39 0.046(2) 0.049(2) 0.083(4) 0.005(3) 0.019(2) -0.0157(18)
C15 0.060(3) 0.060(3) 0.071(3) 0.000(3) 0.016(3) 0.019(2)
C12 0.048(2) 0.043(2) 0.069(3) -0.001(2) -0.007(2) 0.0039(18)
N2 0.0337(15) 0.0318(15) 0.059(2) 0.0080(15) 0.0063(16) 0.0013(12)
C27 0.0360(19) 0.041(2) 0.063(3) -0.001(2) 0.010(2) -0.0041(15)
C3 0.0349(18) 0.0341(17) 0.042(2) 0.0025(18) 0.0022(17) 0.0052(14)
C11 0.064(3) 0.057(3) 0.081(4) 0.006(3) -0.016(3) 0.013(2)
C26 0.041(2) 0.041(2) 0.054(3) 0.001(2) 0.0103(19) -0.0116(16)
C6 0.0291(17) 0.0402(19) 0.055(3) 0.0103(18) 0.0013(18) 0.0032(14)
C33 0.050(3) 0.054(3) 0.088(4) -0.011(3) 0.017(3) -0.012(2)
C4 0.041(2) 0.0304(18) 0.044(2) 0.0056(18) 0.0007(18) -0.0019(14)
C7 0.0291(17) 0.0315(17) 0.073(3) 0.009(2) 0.004(2) -0.0012(13)
C42 0.081(4) 0.103(4) 0.102(5) 0.030(4) 0.033(4) -0.015(3)
C30 0.064(3) 0.061(3) 0.121(5) 0.019(3) 0.000(3) 0.010(2)
C36 0.081(3) 0.076(3) 0.077(4) 0.008(3) 0.017(3) 0.032(3)
C8 0.051(2) 0.054(3) 0.069(3) 0.006(2) 0.009(2) 0.0090(19)
C1 0.0303(16) 0.0303(16) 0.048(2) 0.0054(17) -0.0026(18) -0.0003(13)
C37 0.072(3) 0.070(3) 0.085(4) 0.011(3) -0.016(3) 0.015(2)
C41 0.089(4) 0.107(5) 0.128(6) -0.027(4) 0.025(4) -0.062(4)
C17 0.054(2) 0.035(2) 0.108(4) 0.009(2) -0.005(3) 0.0069(18)
C34 0.072(3) 0.097(4) 0.092(5) -0.017(4) 0.003(3) -0.010(3)
C28 0.0296(19) 0.036(2) 0.089(4) 0.000(2) 0.014(2) -0.0035(15)
C35 0.051(2) 0.041(2) 0.059(3) 0.013(2) 0.008(2) 0.0049(17)
C22 0.0398(19) 0.0332(18) 0.052(3) 0.0023(18) 0.0036(18) -0.0076(15)
C23 0.0359(19) 0.0379(19) 0.047(2) 0.0019(18) 0.0041(18) -0.0007(15)
C38 0.096(4) 0.039(2) 0.147(6) 0.017(3) 0.031(4) 0.006(2)
C2 0.0339(17) 0.0326(17) 0.040(2) 0.0025(17) 0.0006(17) -0.0012(13)
C13 0.081(4) 0.085(4) 0.072(4) -0.003(3) -0.009(3) 0.019(3)
C40 0.047(3) 0.069(3) 0.171(7) 0.016(4) 0.037(4) -0.010(2)
C29 0.043(2) 0.046(2) 0.097(4) 0.018(3) 0.005(2) 0.0067(18)
Cl1 0.0837(8) 0.0760(8) 0.0739(9) -0.0078(7) 0.0059(7) -0.0083(6)
C18 0.0334(19) 0.043(2) 0.055(3) 0.007(2) 0.0003(18) -0.0065(15)
C21 0.038(2) 0.071(3) 0.268(10) 0.039(5) 0.033(4) 0.003(2)
C20 0.071(3) 0.206(7) 0.081(5) -0.052(5) 0.006(3) -0.071(4)
C19 0.062(3) 0.116(5) 0.089(4) 0.038(4) 0.008(3) -0.023(3)

loop_
_atom_type_symbol
_atom_type_description
_atom_type_scat_dispersion_real
_atom_type_scat_dispersion_imag
_atom_type_scat_source
C C 0.0033 0.0016 'International Tables Vol C Tables 4.2.6.8 and 6.1.1.4'
H H 0.0000 0.0000 'International Tables Vol C Tables 4.2.6.8 and 6.1.1.4'
N N 0.0061 0.0033 'International Tables Vol C Tables 4.2.6.8 and 6.1.1.4'
O O 0.0106 0.0060 'International Tables Vol C Tables 4.2.6.8 and 6.1.1.4'
Co Co 0.3494 0.9721 'International Tables Vol C Tables 4.2.6.8 and 6.1.1.4'
Cl Cl 0.1484 0.1585 'International Tables Vol C Tables 4.2.6.8 and 6.1.1.4'

loop_
_geom_angle_atom_site_label_1
_geom_angle_atom_site_label_2
_geom_angle_atom_site_label_3
_geom_angle
N1 Co1 N2 158.11(17)
N1 Co1 O2 93.89(11)
N2 Co1 O2 83.50(11)
N1 Co1 O1 83.60(10)
N2 Co1 O1 94.35(11)
O2 Co1 O1 167.75(14)
N1 Co1 Cl1 101.65(13)
N2 Co1 Cl1 100.24(12)
O2 Co1 Cl1 96.40(11)
O1 Co1 Cl1 95.85(10)
C23 O2 Co1 114.2(2)
C10 C9 C8 118.1(5)
C2 O1 Co1 113.9(2)
C9 C10 C11 122.2(4)
C6 C5 C4 118.6(3)
C6 C5 C18 123.4(3)
C4 C5 C18 117.9(3)
C30 C31 C32 121.9(5)
C31 C32 C33 119.4(6)
C1 N1 C7 119.4(3)
C1 N1 Co1 115.0(2)
C7 N1 Co1 125.4(2)
C15 C14 C17 108.1(4)
C15 C14 C3 109.7(3)
C17 C14 C3 111.7(3)
C15 C14 C16 110.8(3)
C17 C14 C16 107.5(4)
C3 C14 C16 109.0(3)
C25 C24 C23 115.4(3)
C25 C24 C35 123.4(3)
C23 C24 C35 121.2(3)
C24 C25 C26 125.2(3)
C41 C39 C40 108.5(5)
C41 C39 C42 110.2(4)
C40 C39 C42 108.4(5)
C41 C39 C26 109.4(4)
C40 C39 C26 111.5(3)
C42 C39 C26 108.9(4)
C7 C12 C11 117.6(4)
C7 C12 C13 122.5(4)
C11 C12 C13 119.9(5)
C22 N2 C28 121.5(3)
C22 N2 Co1 114.6(2)
C28 N2 Co1 123.8(2)
C26 C27 C22 119.2(3)
C4 C3 C2 115.4(3)
C4 C3 C14 124.3(3)
C2 C3 C14 120.3(3)
C10 C11 C12 119.8(5)
C27 C26 C25 118.6(3)
C27 C26 C39 122.8(3)
C25 C26 C39 118.7(3)
C5 C6 C1 120.0(3)
C28 C33 C32 117.4(5)
C28 C33 C34 122.4(4)
C32 C33 C34 120.3(5)
C3 C4 C5 125.5(3)
C8 C7 C12 122.3(4)
C8 C7 N1 119.3(4)
C12 C7 N1 118.2(4)
C31 C30 C29 121.2(6)
C7 C8 C9 119.9(5)
N1 C1 C6 128.5(3)
N1 C1 C2 111.0(3)
C6 C1 C2 120.5(3)
C33 C28 C29 121.9(4)
C33 C28 N2 121.2(4)
C29 C28 N2 116.8(4)
C36 C35 C37 109.0(4)
C36 C35 C38 109.6(4)
C37 C35 C38 107.5(4)
C36 C35 C24 109.7(4)
C37 C35 C24 110.0(4)
C38 C35 C24 111.0(4)
N2 C22 C27 127.2(3)
N2 C22 C23 111.3(3)
C27 C22 C23 121.4(3)
O2 C23 C24 124.4(3)
O2 C23 C22 115.4(3)
C24 C23 C22 120.1(3)
O1 C2 C3 124.6(3)
O1 C2 C1 115.4(3)
C3 C2 C1 120.0(3)
C30 C29 C28 118.1(5)
C19 C18 C20 109.6(5)
C19 C18 C21 106.9(5)
C20 C18 C21 109.5(5)
C19 C18 C5 111.8(3)
C20 C18 C5 107.8(4)
C21 C18 C5 111.3(3)

loop_
_geom_bond_atom_site_label_1
_geom_bond_atom_site_label_2
_geom_bond_distance
Co1 N1 1.852(3)
Co1 N2 1.858(3)
Co1 O2 1.868(2)
Co1 O1 1.872(2)
Co1 Cl1 2.2753(15)
O2 C23 1.295(4)
C9 C10 1.370(7)
C9 C8 1.396(6)
O1 C2 1.291(4)
C10 C11 1.369(8)
C16 C14 1.532(6)
C5 C6 1.350(5)
C5 C4 1.437(5)
C5 C18 1.540(5)
C31 C30 1.330(8)
C31 C32 1.371(9)
C32 C33 1.421(7)
N1 C1 1.345(4)
N1 C7 1.436(4)
C14 C15 1.516(6)
C14 C17 1.521(5)
C14 C3 1.529(5)
C24 C25 1.370(5)
C24 C23 1.425(5)
C24 C35 1.535(5)
C25 C26 1.439(5)
C39 C41 1.518(7)
C39 C40 1.522(6)
C39 C42 1.537(7)
C39 C26 1.541(5)
C12 C7 1.377(6)
C12 C11 1.404(6)
C12 C13 1.496(7)
N2 C22 1.352(4)
N2 C28 1.451(4)
C27 C26 1.357(5)
C27 C22 1.405(5)
C3 C4 1.370(5)
C3 C2 1.434(4)
C6 C1 1.414(4)
C33 C28 1.360(7)
C33 C34 1.478(7)
C7 C8 1.365(6)
C30 C29 1.363(6)
C36 C35 1.510(6)
C1 C2 1.446(4)
C37 C35 1.520(6)
C28 C29 1.413(7)
C35 C38 1.535(6)
C22 C23 1.432(5)
C18 C19 1.496(7)
C18 C20 1.501(7)
C18 C21 1.516(6)
